data_7101099
loop_
_publ_author_name
'K.T. Holman'
'Onome Ugono'

_publ_section_title
;
An achiral form of the hexameric resorcin[4]arene
capsule sustained by hydrogen bonding with alcohols
;
_journal_name_full 'Chemical Communications'
_journal_paper_doi 10.1039/b604148e
_journal_year 2006
_chemical_formula_moiety 'C32H32O8, H2O, C8H18O'
_chemical_formula_sum 'C264 H358 O59'
_chemical_formula_weight 4475.50
_chemical_name_common 'C-methyl-calix(4)resorcinare, water, 2-ethylhexanol complex'
_space_group_IT_number 148
_symmetry_cell_setting rhombohedral
_symmetry_space_group_name_Hall '-R 3'
_symmetry_space_group_name_H-M 'R -3 :H'
_cell_angle_alpha 90.00
_cell_angle_beta 90.00
_cell_angle_gamma 120.00
_cell_formula_units_Z 3
_cell_length_a 34.976(3)
_cell_length_b 34.976(3)
_cell_length_c 18.246(3)
_cell_measurement_temperature 188(2)
_cell_volume 19330(4)
_diffrn_ambient_temperature 188(2)
_exptl_crystal_density_diffrn 1.153
_cod_depositor_comments
;
The following automatic conversions were performed:

'_symmetry_cell_setting' tag value 'Rhomboedral' was replaced with
'rhombohedral' value.

Automatic conversion script
Id: cif_fix_values 1646 2011-03-28 12:23:43Z adriana 
;
_cod_original_sg_symbol_H-M 'R ? ?'
_cod_database_code 7101099

loop_
_symmetry_equiv_pos_as_xyz
'x, y, z'
'-y, x-y, z'
'-x+y, -x, z'
'x+2/3, y+1/3, z+1/3'
'-y+2/3, x-y+1/3, z+1/3'
'-x+y+2/3, -x+1/3, z+1/3'
'x+1/3, y+2/3, z+2/3'
'-y+1/3, x-y+2/3, z+2/3'
'-x+y+1/3, -x+2/3, z+2/3'
'-x, -y, -z'
'y, -x+y, -z'
'x-y, x, -z'
'-x+2/3, -y+1/3, -z+1/3'
'y+2/3, -x+y+1/3, -z+1/3'
'x-y+2/3, x+1/3, -z+1/3'
'-x+1/3, -y+2/3, -z+2/3'
'y+1/3, -x+y+2/3, -z+2/3'
'x-y+1/3, x+2/3, -z+2/3'

loop_
_atom_site_label
_atom_site_type_symbol
_atom_site_fract_x
_atom_site_fract_y
_atom_site_fract_z
_atom_site_U_iso_or_equiv
_atom_site_adp_type
_atom_site_occupancy
_atom_site_symmetry_multiplicity
_atom_site_calc_flag
_atom_site_refinement_flags
_atom_site_disorder_assembly
_atom_site_disorder_group
O1A O 0.97243(5) 0.13122(5) 0.14910(10) 0.0410(5) Uani 1 1 d . . .
O2A O 0.91666(5) -0.01461(5) 0.05690(10) 0.0411(5) Uani 1 1 d . . .
O1B O 0.85711(7) -0.09208(7) 0.11506(13) 0.0672(7) Uani 1 1 d . . .
O2B O 0.75769(7) -0.14742(7) 0.31397(11) 0.0599(6) Uani 1 1 d . . .
O1C O 0.71893(6) -0.12210(6) 0.42017(10) 0.0470(5) Uani 1 1 d . . .
O2C O 0.77442(7) 0.02538(6) 0.51194(10) 0.0534(5) Uani 1 1 d . . .
O1D O 0.85049(7) 0.09870(8) 0.47005(10) 0.0624(6) Uani 1 1 d . . .
O2D O 0.95372(7) 0.15455(9) 0.27837(14) 0.0913(9) Uani 1 1 d . . .
O1E O 0.9873(2) 0.2345(3) 0.3534(4) 0.058(2) Uani 0.50 1 d P A 2
O1F O 1.0098(3) 0.2409(3) 0.3402(5) 0.072(2) Uani 0.50 1 d P B 1
O1W O 1.0000 0.0000 0.0860(2) 0.0568(9) Uani 1 3 d S . .
C1A C 0.89418(7) 0.08495(7) 0.13377(12) 0.0297(6) Uani 1 1 d . . .
C2A C 0.93646(7) 0.09107(7) 0.12835(12) 0.0307(6) Uani 1 1 d . . .
C3A C 0.94379(8) 0.05795(8) 0.10261(12) 0.0334(6) Uani 1 1 d . . .
H3A H 0.9730 0.0627 0.0993 0.040 Uiso 1 1 calc R . .
C4A C 0.90838(7) 0.01809(7) 0.08184(12) 0.0304(6) Uani 1 1 d . . .
C5A C 0.86521(7) 0.00983(7) 0.08588(12) 0.0288(6) Uani 1 1 d . . .
C6A C 0.85960(7) 0.04399(8) 0.11284(12) 0.0312(6) Uani 1 1 d . . .
H6A H 0.8304 0.0390 0.1172 0.037 Uiso 1 1 calc R . .
C7A C 0.82558(7) -0.03494(7) 0.06438(13) 0.0316(6) Uani 1 1 d . . .
H7A H 0.8373 -0.0494 0.0312 0.038 Uiso 1 1 calc R . .
C8A C 0.79099(8) -0.03033(8) 0.02000(13) 0.0391(6) Uani 1 1 d . . .
H8AB H 0.7673 -0.0597 0.0054 0.059 Uiso 1 1 calc R . .
H8AA H 0.8048 -0.0126 -0.0239 0.059 Uiso 1 1 calc R . .
H8AC H 0.7787 -0.0158 0.0500 0.059 Uiso 1 1 calc R . .
C1B C 0.80662(7) -0.06490(7) 0.13075(13) 0.0306(6) Uani 1 1 d . . .
C2B C 0.82333(9) -0.09136(9) 0.15410(16) 0.0466(7) Uani 1 1 d . . .
C3B C 0.80687(9) -0.11804(9) 0.21448(16) 0.0519(8) Uani 1 1 d . . .
H3B H 0.8191 -0.1357 0.2291 0.062 Uiso 1 1 calc R . .
C4B C 0.77251(9) -0.11938(8) 0.25430(14) 0.0422(7) Uani 1 1 d . . .
C5B C 0.75357(7) -0.09443(7) 0.23313(13) 0.0297(6) Uani 1 1 d . . .
C6B C 0.77177(7) -0.06750(7) 0.17177(12) 0.0287(6) Uani 1 1 d . . .
H6B H 0.7596 -0.0498 0.1570 0.034 Uiso 1 1 calc R . .
C7B C 0.71462(7) -0.09707(8) 0.27479(12) 0.0293(6) Uani 1 1 d . . .
H7B H 0.6984 -0.1273 0.2969 0.035 Uiso 1 1 calc R . .
C8B C 0.68184(8) -0.09290(9) 0.22480(14) 0.0392(6) Uani 1 1 d . . .
H8BC H 0.6957 -0.0630 0.2045 0.059 Uiso 1 1 calc R . .
H8BB H 0.6557 -0.0987 0.2531 0.059 Uiso 1 1 calc R . .
H8BA H 0.6731 -0.1143 0.1847 0.059 Uiso 1 1 calc R . .
C1C C 0.73002(7) -0.06450(7) 0.33852(12) 0.0274(6) Uani 1 1 d . . .
C2C C 0.73191(8) -0.07785(8) 0.40945(13) 0.0357(6) Uani 1 1 d . . .
C3C C 0.74564(9) -0.04876(9) 0.46735(13) 0.0427(7) Uani 1 1 d . . .
H3C H 0.7458 -0.0589 0.5156 0.051 Uiso 1 1 calc R . .
C4C C 0.75922(8) -0.00482(8) 0.45496(13) 0.0378(6) Uani 1 1 d . . .
C5C C 0.75882(7) 0.01110(8) 0.38500(12) 0.0309(6) Uani 1 1 d . . .
C6C C 0.74389(7) -0.02009(8) 0.32844(13) 0.0292(6) Uani 1 1 d . . .
H6C H 0.7432 -0.0103 0.2802 0.035 Uiso 1 1 calc R . .
C7C C 0.77404(8) 0.05958(8) 0.37130(13) 0.0340(6) Uani 1 1 d . . .
H7C H 0.7734 0.0724 0.4200 0.041 Uiso 1 1 calc R . .
C8C C 0.74271(8) 0.06626(9) 0.32161(14) 0.0424(7) Uani 1 1 d . . .
H8CC H 0.7406 0.0524 0.2739 0.064 Uiso 1 1 calc R . .
H8CB H 0.7540 0.0979 0.3148 0.064 Uiso 1 1 calc R . .
H8CA H 0.7134 0.0527 0.3442 0.064 Uiso 1 1 calc R . .
C1D C 0.82203(8) 0.08500(8) 0.34527(14) 0.0363(6) Uani 1 1 d . . .
C2D C 0.85687(9) 0.10227(9) 0.39488(14) 0.0474(7) Uani 1 1 d . . .
C3D C 0.89985(9) 0.12485(11) 0.37137(16) 0.0650(10) Uani 1 1 d . . .
H3D H 0.9232 0.1360 0.4061 0.078 Uiso 1 1 calc R . .
C4D C 0.90945(9) 0.13144(10) 0.29733(17) 0.0590(9) Uani 1 1 d . . .
C5D C 0.87615(8) 0.11527(8) 0.24484(14) 0.0389(6) Uani 1 1 d . . .
C6D C 0.83299(8) 0.09188(7) 0.27114(13) 0.0335(6) Uani 1 1 d . . .
H6D H 0.8096 0.0799 0.2364 0.040 Uiso 1 1 calc R . .
C7D C 0.88695(8) 0.12167(8) 0.16361(14) 0.0365(6) Uani 1 1 d . . .
H7D H 0.9158 0.1497 0.1589 0.044 Uiso 1 1 calc R . .
C8D C 0.85382(9) 0.12752(9) 0.11728(16) 0.0491(7) Uani 1 1 d . . .
H8DC H 0.8247 0.1008 0.1206 0.074 Uiso 1 1 calc R . .
H8DB H 0.8636 0.1326 0.0661 0.074 Uiso 1 1 calc R . .
H8DA H 0.8519 0.1529 0.1354 0.074 Uiso 1 1 calc R . .
C1E C 1.0129(3) 0.2715(4) 0.3026(7) 0.061(4) Uani 0.50 1 d P A 2
H1E1 H 1.0445 0.2804 0.3059 0.073 Uiso 0.50 1 calc PR A 2
H1E2 H 1.0099 0.2971 0.3173 0.073 Uiso 0.50 1 calc PR A 2
C2E C 0.9976(5) 0.2593(3) 0.2242(8) 0.064(3) Uani 0.50 1 d P A 2
H2E H 0.9908 0.2279 0.2215 0.077 Uiso 0.50 1 calc PR A 2
C3E C 1.0454(4) 0.2848(5) 0.1950(8) 0.106(5) Uani 0.50 1 d P A 2
H3E1 H 1.0632 0.2725 0.2155 0.127 Uiso 0.50 1 calc PR A 2
H3E2 H 1.0596 0.3165 0.2084 0.127 Uiso 0.50 1 calc PR A 2
C4E C 1.0413(3) 0.2788(3) 0.1070(4) 0.082(3) Uani 0.50 1 d P A 2
H4E1 H 1.0130 0.2519 0.0948 0.098 Uiso 0.50 1 calc PR A 2
H4E2 H 1.0408 0.3044 0.0848 0.098 Uiso 0.50 1 calc PR A 2
C5E C 1.0783(3) 0.2750(4) 0.0748(5) 0.091(3) Uani 0.50 1 d P A 2
H5E1 H 1.0712 0.2676 0.0224 0.109 Uiso 0.50 1 calc PR A 2
H5E2 H 1.0776 0.2491 0.0981 0.109 Uiso 0.50 1 calc PR A 2
C6E C 1.1278(5) 0.3140(5) 0.0783(5) 0.077(5) Uani 0.50 1 d P A 2
H6E1 H 1.1308 0.3392 0.0503 0.116 Uiso 0.50 1 calc PR A 2
H6E2 H 1.1472 0.3041 0.0573 0.116 Uiso 0.50 1 calc PR A 2
H6E3 H 1.1361 0.3228 0.1295 0.116 Uiso 0.50 1 calc PR A 2
C7E C 0.9516(2) 0.2545(2) 0.2148(4) 0.074(2) Uani 0.50 1 d P A 2
H7E1 H 0.9314 0.2316 0.2497 0.089 Uiso 0.50 1 calc PR A 2
H7E2 H 0.9411 0.2429 0.1649 0.089 Uiso 0.50 1 calc PR A 2
C8E C 0.9457(5) 0.3011(8) 0.2268(13) 0.070(5) Uani 0.50 1 d P A 2
H8E1 H 0.9527 0.3113 0.2777 0.105 Uiso 0.50 1 calc PR A 2
H8E2 H 0.9153 0.2934 0.2158 0.105 Uiso 0.50 1 calc PR A 2
H8E3 H 0.9660 0.3246 0.1938 0.105 Uiso 0.50 1 calc PR A 2
C1F C 1.0074(7) 0.2777(7) 0.3122(12) 0.140(10) Uani 0.50 1 d P B 1
H1F1 H 1.0347 0.3050 0.3263 0.168 Uiso 0.50 1 calc PR B 1
H1F2 H 0.9825 0.2784 0.3367 0.168 Uiso 0.50 1 calc PR B 1
C2F C 1.0014(5) 0.2787(4) 0.2293(9) 0.066(3) Uani 0.50 1 d P B 1
H2F H 0.9749 0.2494 0.2183 0.080 Uiso 0.50 1 calc PR B 1
C3F C 1.0273(4) 0.2879(4) 0.1678(8) 0.117(4) Uani 0.50 1 d P B 1
H3F1 H 1.0059 0.2679 0.1308 0.141 Uiso 0.50 1 calc PR B 1
H3F2 H 1.0330 0.3177 0.1541 0.141 Uiso 0.50 1 calc PR B 1
C4F C 1.0645(4) 0.2892(3) 0.1480(7) 0.090(3) Uani 0.50 1 d P B 1
H4F1 H 1.0581 0.2582 0.1484 0.108 Uiso 0.50 1 calc PR B 1
H4F2 H 1.0859 0.3045 0.1880 0.108 Uiso 0.50 1 calc PR B 1
C5F C 1.0903(4) 0.3102(4) 0.0737(5) 0.089(2) Uani 0.50 1 d P B 1
H5F1 H 1.0742 0.2917 0.0309 0.107 Uiso 0.50 1 calc PR B 1
H5F2 H 1.0952 0.3404 0.0664 0.107 Uiso 0.50 1 calc PR B 1
C6F C 1.1267(9) 0.3108(11) 0.0836(15) 0.217(15) Uani 0.50 1 d P B 1
H6F1 H 1.1415 0.3286 0.1271 0.325 Uiso 0.50 1 calc PR B 1
H6F2 H 1.1457 0.3238 0.0407 0.325 Uiso 0.50 1 calc PR B 1
H6F3 H 1.1209 0.2806 0.0908 0.325 Uiso 0.50 1 calc PR B 1
C7F C 0.9883(3) 0.3115(3) 0.2036(4) 0.075(2) Uani 0.50 1 d P B 1
H7F1 H 1.0061 0.3402 0.2288 0.090 Uiso 0.50 1 calc PR B 1
H7F2 H 0.9928 0.3162 0.1501 0.090 Uiso 0.50 1 calc PR B 1
C8F C 0.9451(8) 0.2938(9) 0.2205(14) 0.116(9) Uani 0.50 1 d P B 1
H8F1 H 0.9279 0.2656 0.1948 0.173 Uiso 0.50 1 calc PR B 1
H8F2 H 0.9349 0.3141 0.2055 0.173 Uiso 0.50 1 calc PR B 1
H8F3 H 0.9411 0.2888 0.2735 0.173 Uiso 0.50 1 calc PR B 1
H1A H 1.0123(14) 0.1351(13) 0.135(2) 0.128(14) Uiso 1 1 d . . .
H1B H 0.8802(15) -0.0637(16) 0.086(3) 0.143(16) Uiso 1 1 d . . .
H2B H 0.7416(13) -0.1395(12) 0.352(2) 0.115(14) Uiso 1 1 d . . .
H1C H 0.7297(10) -0.1259(11) 0.4676(19) 0.082(11) Uiso 1 1 d . . .
H2C H 0.7684(13) 0.0120(13) 0.560(2) 0.113(14) Uiso 1 1 d . . .
H1D H 0.8180(14) 0.0718(14) 0.485(2) 0.117(14) Uiso 1 1 d . . .
H2D H 0.955(2) 0.143(2) 0.229(4) 0.22(3) Uiso 1 1 d . . .
H2A H 0.952(3) -0.013(3) 0.055(5) 0.29(4) Uiso 1 1 d . . .

loop_
_atom_site_aniso_label
_atom_site_aniso_U_11
_atom_site_aniso_U_22
_atom_site_aniso_U_33
_atom_site_aniso_U_23
_atom_site_aniso_U_13
_atom_site_aniso_U_12
O1A 0.0275(10) 0.0346(10) 0.0522(11) -0.0120(8) -0.0005(8) 0.0091(8)
O2A 0.0363(10) 0.0362(10) 0.0542(11) -0.0109(8) 0.0014(8) 0.0207(9)
O1B 0.0705(15) 0.0614(14) 0.0950(17) 0.0369(12) 0.0494(13) 0.0519(12)
O2B 0.0737(14) 0.0706(14) 0.0585(13) 0.0315(11) 0.0277(11) 0.0534(12)
O1C 0.0705(13) 0.0375(11) 0.0324(11) 0.0010(8) -0.0052(10) 0.0265(10)
O2C 0.0839(15) 0.0509(12) 0.0290(11) -0.0121(10) -0.0075(10) 0.0364(11)
O1D 0.0553(13) 0.0845(16) 0.0337(12) -0.0249(10) -0.0054(10) 0.0247(12)
O2D 0.0328(12) 0.116(2) 0.0838(17) -0.0577(16) 0.0080(11) 0.0059(12)
O1E 0.058(4) 0.064(4) 0.037(3) 0.002(3) 0.010(3) 0.018(4)
O1F 0.076(5) 0.058(4) 0.066(5) -0.002(4) -0.020(4) 0.021(5)
O1W 0.0416(12) 0.0416(12) 0.087(3) 0.000 0.000 0.0208(6)
C1A 0.0314(14) 0.0301(14) 0.0256(13) -0.0006(10) 0.0039(10) 0.0139(12)
C2A 0.0285(14) 0.0291(13) 0.0299(14) -0.0058(11) -0.0012(10) 0.0108(11)
C3A 0.0275(14) 0.0374(15) 0.0381(15) -0.0059(12) -0.0012(11) 0.0182(12)
C4A 0.0339(15) 0.0302(14) 0.0299(14) -0.0035(11) 0.0011(11) 0.0181(12)
C5A 0.0323(14) 0.0315(14) 0.0235(13) -0.0008(10) 0.0021(10) 0.0167(12)
C6A 0.0255(13) 0.0359(15) 0.0322(14) 0.0005(11) 0.0051(11) 0.0153(12)
C7A 0.0284(13) 0.0310(14) 0.0345(14) -0.0059(11) 0.0002(11) 0.0142(11)
C8A 0.0364(15) 0.0438(15) 0.0330(15) -0.0056(12) -0.0016(12) 0.0169(13)
C1B 0.0266(13) 0.0287(13) 0.0353(14) -0.0059(11) 0.0008(11) 0.0128(11)
C2B 0.0431(16) 0.0459(17) 0.0620(19) 0.0106(14) 0.0206(14) 0.0305(14)
C3B 0.0566(18) 0.0555(18) 0.064(2) 0.0187(16) 0.0200(16) 0.0430(16)
C4B 0.0468(16) 0.0435(16) 0.0422(16) 0.0079(13) 0.0082(13) 0.0270(14)
C5B 0.0256(13) 0.0304(13) 0.0327(14) -0.0039(11) -0.0032(11) 0.0137(11)
C6B 0.0266(13) 0.0271(13) 0.0317(14) -0.0057(11) -0.0051(11) 0.0129(11)
C7B 0.0265(13) 0.0309(13) 0.0278(13) -0.0025(11) -0.0006(10) 0.0125(11)
C8B 0.0285(14) 0.0540(17) 0.0361(14) -0.0082(13) -0.0043(11) 0.0214(13)
C1C 0.0246(13) 0.0357(14) 0.0248(13) -0.0017(11) 0.0002(10) 0.0173(11)
C2C 0.0424(15) 0.0352(15) 0.0321(15) 0.0008(12) -0.0004(12) 0.0214(12)
C3C 0.0626(18) 0.0476(17) 0.0230(14) 0.0009(12) -0.0044(12) 0.0314(15)
C4C 0.0459(16) 0.0447(17) 0.0268(15) -0.0094(12) -0.0052(12) 0.0256(13)
C5C 0.0315(14) 0.0380(14) 0.0276(14) -0.0032(11) 0.0018(11) 0.0205(12)
C6C 0.0273(13) 0.0383(15) 0.0249(13) 0.0004(11) 0.0023(10) 0.0185(11)
C7C 0.0359(14) 0.0369(14) 0.0329(14) -0.0064(11) 0.0031(11) 0.0209(12)
C8C 0.0390(15) 0.0458(16) 0.0494(17) 0.0074(13) 0.0110(13) 0.0265(13)
C1D 0.0363(15) 0.0341(14) 0.0414(16) -0.0122(12) -0.0008(12) 0.0197(12)
C2D 0.0409(17) 0.0568(18) 0.0377(16) -0.0215(14) -0.0006(13) 0.0194(14)
C3D 0.0395(18) 0.094(2) 0.0475(19) -0.0405(17) -0.0090(14) 0.0231(17)
C4D 0.0301(16) 0.068(2) 0.057(2) -0.0328(16) 0.0040(14) 0.0085(15)
C5D 0.0335(15) 0.0343(14) 0.0441(16) -0.0137(12) 0.0045(13) 0.0134(12)
C6D 0.0339(14) 0.0310(14) 0.0365(15) -0.0086(11) 0.0000(11) 0.0170(12)
C7D 0.0315(14) 0.0270(14) 0.0481(16) -0.0021(12) 0.0098(12) 0.0125(11)
C8D 0.0549(18) 0.0488(17) 0.0564(18) 0.0065(14) 0.0155(14) 0.0355(15)
C1E 0.037(4) 0.045(5) 0.048(6) 0.003(5) -0.001(4) -0.020(5)
C2E 0.088(7) 0.051(7) 0.058(5) 0.015(6) 0.006(4) 0.036(7)
C3E 0.095(10) 0.170(11) 0.099(10) -0.017(8) -0.022(8) 0.101(9)
C4E 0.065(5) 0.130(7) 0.042(4) -0.032(4) -0.024(4) 0.042(5)
C5E 0.109(8) 0.095(7) 0.083(6) -0.005(5) 0.019(5) 0.062(6)
C6E 0.082(12) 0.094(10) 0.037(5) -0.021(5) -0.002(6) 0.030(8)
C7E 0.089(5) 0.069(5) 0.052(4) -0.004(3) -0.030(4) 0.030(4)
C8E 0.039(6) 0.084(10) 0.085(10) -0.035(7) -0.011(6) 0.029(6)
C1F 0.202(17) 0.183(19) 0.100(14) -0.018(11) -0.057(11) 0.144(16)
C2F 0.078(7) 0.070(9) 0.076(7) 0.008(8) 0.001(5) 0.056(9)
C3F 0.103(9) 0.129(9) 0.090(9) 0.024(7) 0.057(8) 0.036(8)
C4F 0.114(9) 0.078(6) 0.077(7) 0.003(5) -0.001(7) 0.048(6)
C5F 0.097(8) 0.092(7) 0.080(6) 0.003(5) 0.006(5) 0.047(6)
C6F 0.16(3) 0.19(3) 0.32(3) -0.036(19) -0.093(19) 0.10(2)
C7F 0.075(5) 0.071(5) 0.074(5) -0.011(4) 0.010(4) 0.032(5)
C8F 0.165(18) 0.088(12) 0.073(12) 0.016(10) 0.009(11) 0.048(11)

loop_
_geom_bond_atom_site_label_1
_geom_bond_atom_site_label_2
_geom_bond_distance
_geom_bond_site_symmetry_2
_geom_bond_publ_flag
O1A C2A 1.390(3) . ?
O2A C4A 1.389(3) . ?
O1B C2B 1.391(3) . ?
O2B C4B 1.381(3) . ?
O1C C2C 1.392(3) . ?
O2C C4C 1.385(3) . ?
O1D C2D 1.385(3) . ?
O2D C4D 1.385(3) . ?
O1E C1E 1.475(14) . ?
O1F C1F 1.43(2) . ?
C1A C2A 1.388(3) . ?
C1A C6A 1.389(3) . ?
C1A C7D 1.528(3) . ?
C2A C3A 1.388(3) . ?
C3A C4A 1.377(3) . ?
C4A C5A 1.390(3) . ?
C5A C6A 1.394(3) . ?
C5A C7A 1.535(3) . ?
C7A C1B 1.520(3) . ?
C7A C8A 1.530(3) . ?
C1B C2B 1.386(3) . ?
C1B C6B 1.394(3) . ?
C2B C3B 1.371(4) . ?
C3B C4B 1.385(4) . ?
C4B C5B 1.388(3) . ?
C5B C6B 1.395(3) . ?
C5B C7B 1.522(3) . ?
C7B C1C 1.525(3) . ?
C7B C8B 1.528(3) . ?
C1C C6C 1.389(3) . ?
C1C C2C 1.389(3) . ?
C2C C3C 1.376(3) . ?
C3C C4C 1.382(4) . ?
C4C C5C 1.395(3) . ?
C5C C6C 1.399(3) . ?
C5C C7C 1.523(3) . ?
C7C C8C 1.528(3) . ?
C7C C1D 1.530(3) . ?
C1D C2D 1.390(4) . ?
C1D C6D 1.394(3) . ?
C2D C3D 1.371(4) . ?
C3D C4D 1.383(4) . ?
C4D C5D 1.391(4) . ?
C5D C6D 1.394(3) . ?
C5D C7D 1.518(4) . ?
C7D C8D 1.528(4) . ?
C1E C2E 1.51(2) . ?
C2E C7E 1.541(18) . ?
C2E C3E 1.55(2) . ?
C3E C4E 1.617(15) . ?
C4E C5E 1.488(11) . ?
C5E C6E 1.580(18) . ?
C7E C8E 1.76(2) . ?
C1F C2F 1.53(3) . ?
C2F C3F 1.374(18) . ?
C2F C7F 1.505(14) . ?
C3F C4F 1.331(16) . ?
C3F C7F 2.021(15) . ?
C4F C5F 1.590(15) . ?
C5F C6F 1.27(3) . ?
C7F C8F 1.35(2) . ?
